data_4028464
loop_
_publ_author_name
'Borys O\'smia\/lowski'
'Karina Mroczy\'nska'
'Erkki Kolehmainen'
'Magdalena Kowalska'
'Arto Valkonen'
'Marek Pietrzak'
'Kari Rissanen'

_publ_section_title
;
 Association of N-(Pyridin-2-yl),N'-substituted Ureas with
 2-Amino-1,8-naphthyridines and Benzoates: NMR and Quantum Chemical
 Studies of the Substituent Effect on Complexation
;
_journal_name_full 'Journal of Organic Chemistry'
_journal_page_first 7582
_journal_page_last 7593
_journal_paper_doi 10.1021/jo4011393
_journal_volume 78
_journal_year 2013
_chemical_formula_moiety 'C8 H11 N3 O'
_chemical_formula_sum 'C8 H11 N3 O'
_chemical_formula_weight 165.20
_chemical_name_systematic
;
 ?
;
_space_group_IT_number 14
_symmetry_cell_setting monoclinic
_symmetry_space_group_name_Hall '-P 2yn'
_symmetry_space_group_name_H-M 'P 1 21/n 1'
_atom_sites_solution_hydrogens geom
_atom_sites_solution_primary direct
_atom_sites_solution_secondary difmap
_audit_creation_method SHELXL-97
_cell_angle_alpha 90.00
_cell_angle_beta 97.547(2)
_cell_angle_gamma 90.00
_cell_formula_units_Z 4
_cell_length_a 12.1734(4)
_cell_length_b 5.0975(2)
_cell_length_c 13.3805(4)
_cell_measurement_reflns_used 2200
_cell_measurement_temperature 123(2)
_cell_measurement_theta_max 28.283
_cell_measurement_theta_min 0.407
_cell_volume 823.12(5)
_computing_cell_refinement 'DENZO-SMN (Otwinowski & Minor, 1997)'
_computing_data_collection 'Collect (Bruker, 2008)'
_computing_data_reduction DENZO-SMN
_computing_molecular_graphics 'ORTEP-3 (Farrugia, 1997); MERCURY (Macrae, <i>et al.</i>, 2008)'
_computing_publication_material SHELXL-97
_computing_structure_refinement 'SHELXL-97 (Sheldrick, 2008)'
_computing_structure_solution 'SIR-2004 (Burla, et al., 2005)'
_diffrn_ambient_temperature 123(2)
_diffrn_detector_area_resol_mean 9
_diffrn_measured_fraction_theta_full 0.993
_diffrn_measured_fraction_theta_max 0.993
_diffrn_measurement_device_type 'Bruker-Nonius Kappa CCD with APEXII detector'
_diffrn_measurement_method '\f and \w scans'
_diffrn_radiation_monochromator graphite
_diffrn_radiation_source 'fine-focus sealed tube'
_diffrn_radiation_type MoK\a
_diffrn_radiation_wavelength 0.71073
_diffrn_reflns_av_R_equivalents 0.0510
_diffrn_reflns_av_sigmaI/netI 0.0460
_diffrn_reflns_limit_h_max 16
_diffrn_reflns_limit_h_min -16
_diffrn_reflns_limit_k_max 6
_diffrn_reflns_limit_k_min -6
_diffrn_reflns_limit_l_max 17
_diffrn_reflns_limit_l_min -14
_diffrn_reflns_number 11647
_diffrn_reflns_theta_full 28.31
_diffrn_reflns_theta_max 28.31
_diffrn_reflns_theta_min 3.38
_exptl_absorpt_coefficient_mu 0.092
_exptl_absorpt_correction_T_max 0.9926
_exptl_absorpt_correction_T_min 0.9881
_exptl_absorpt_correction_type multi-scan
_exptl_absorpt_process_details 'Sadabs (Sheldrick, 1996)'
_exptl_crystal_colour colourless
_exptl_crystal_density_diffrn 1.333
_exptl_crystal_description prism
_exptl_crystal_F_000 352
_exptl_crystal_size_max 0.13
_exptl_crystal_size_mid 0.11
_exptl_crystal_size_min 0.08
_refine_diff_density_max 0.187
_refine_diff_density_min -0.245
_refine_diff_density_rms 0.043
_refine_ls_extinction_method none
_refine_ls_goodness_of_fit_ref 1.052
_refine_ls_hydrogen_treatment mixed
_refine_ls_matrix_type full
_refine_ls_number_parameters 115
_refine_ls_number_reflns 2042
_refine_ls_number_restraints 2
_refine_ls_restrained_S_all 1.052
_refine_ls_R_factor_all 0.0702
_refine_ls_R_factor_gt 0.0447
_refine_ls_shift/su_max 0.000
_refine_ls_shift/su_mean 0.000
_refine_ls_structure_factor_coef Fsqd
_refine_ls_weighting_details 'calc w=1/[\s^2^(Fo^2^)+(0.0217P)^2^+0.3884P] where P=(Fo^2^+2Fc^2^)/3'
_refine_ls_weighting_scheme calc
_refine_ls_wR_factor_gt 0.0855
_refine_ls_wR_factor_ref 0.0952
_reflns_number_gt 1516
_reflns_number_total 2042
_reflns_threshold_expression >2\s(I)
_cod_data_source_file jo4011393_si_001.cif
_cod_data_source_block uet
_cod_database_code 4028464

loop_
_symmetry_equiv_pos_as_xyz
'x, y, z'
'-x+1/2, y+1/2, -z+1/2'
'-x, -y, -z'
'x-1/2, -y-1/2, z-1/2'

loop_
_atom_site_label
_atom_site_type_symbol
_atom_site_fract_x
_atom_site_fract_y
_atom_site_fract_z
_atom_site_U_iso_or_equiv
_atom_site_adp_type
_atom_site_occupancy
_atom_site_symmetry_multiplicity
_atom_site_calc_flag
_atom_site_refinement_flags
O8 O -0.00927(8) 0.2084(2) 0.60988(7) 0.0258(2) Uani 1 1 d .
N1 N 0.27027(9) 0.5065(2) 0.49663(8) 0.0234(3) Uani 1 1 d .
N7 N 0.11976(9) 0.2175(2) 0.50265(8) 0.0225(3) Uani 1 1 d D
H7 H 0.0825(12) 0.081(3) 0.4726(11) 0.027 Uiso 1 1 d D
N9 N 0.12354(10) 0.5244(2) 0.63236(8) 0.0241(3) Uani 1 1 d D
H9 H 0.1820(12) 0.588(3) 0.6078(12) 0.029 Uiso 1 1 d D
C2 C 0.21101(11) 0.3005(3) 0.45878(10) 0.0204(3) Uani 1 1 d .
C3 C 0.23699(11) 0.1571(3) 0.37524(10) 0.0235(3) Uani 1 1 d .
H3 H 0.1928 0.0122 0.3499 0.028 Uiso 1 1 calc R
C4 C 0.32789(12) 0.2315(3) 0.33112(11) 0.0273(3) Uani 1 1 d .
H4 H 0.3478 0.1376 0.2749 0.033 Uiso 1 1 calc R
C5 C 0.39039(12) 0.4456(3) 0.36966(11) 0.0281(3) Uani 1 1 d .
H5 H 0.4534 0.5011 0.3403 0.034 Uiso 1 1 calc R
C6 C 0.35865(11) 0.5753(3) 0.45148(10) 0.0257(3) Uani 1 1 d .
H6 H 0.4015 0.7215 0.4776 0.031 Uiso 1 1 calc R
C8 C 0.07419(11) 0.3169(3) 0.58448(10) 0.0213(3) Uani 1 1 d .
C10 C 0.08242(12) 0.6380(3) 0.71994(10) 0.0244(3) Uani 1 1 d .
H10A H 0.0007 0.6210 0.7121 0.029 Uiso 1 1 calc R
H10B H 0.1007 0.8273 0.7234 0.029 Uiso 1 1 calc R
C11 C 0.13129(13) 0.5071(3) 0.81785(11) 0.0309(3) Uani 1 1 d .
H11A H 0.1012 0.5901 0.8745 0.046 Uiso 1 1 calc R
H11B H 0.2121 0.5266 0.8268 0.046 Uiso 1 1 calc R
H11C H 0.1121 0.3203 0.8154 0.046 Uiso 1 1 calc R

loop_
_atom_site_aniso_label
_atom_site_aniso_U_11
_atom_site_aniso_U_22
_atom_site_aniso_U_33
_atom_site_aniso_U_23
_atom_site_aniso_U_13
_atom_site_aniso_U_12
O8 0.0245(5) 0.0280(6) 0.0259(5) -0.0003(4) 0.0074(4) -0.0041(4)
N1 0.0213(6) 0.0251(6) 0.0238(5) 0.0012(5) 0.0027(5) -0.0014(5)
N7 0.0219(6) 0.0234(6) 0.0229(6) -0.0033(5) 0.0052(5) -0.0046(5)
N9 0.0239(6) 0.0258(6) 0.0239(6) -0.0028(5) 0.0076(5) -0.0031(5)
C2 0.0194(6) 0.0213(7) 0.0203(6) 0.0044(5) 0.0015(5) 0.0018(5)
C3 0.0255(7) 0.0224(7) 0.0228(6) -0.0001(6) 0.0034(5) 0.0004(6)
C4 0.0298(7) 0.0283(8) 0.0250(7) 0.0017(6) 0.0079(6) 0.0051(6)
C5 0.0234(7) 0.0321(8) 0.0298(7) 0.0074(6) 0.0077(6) 0.0012(6)
C6 0.0206(6) 0.0271(8) 0.0291(7) 0.0047(6) 0.0019(5) -0.0021(6)
C8 0.0213(6) 0.0221(7) 0.0203(6) 0.0028(5) 0.0019(5) 0.0013(5)
C10 0.0261(7) 0.0235(7) 0.0248(7) -0.0027(6) 0.0073(5) 0.0007(6)
C11 0.0358(8) 0.0314(8) 0.0251(7) -0.0021(6) 0.0032(6) 0.0003(7)

loop_
_atom_type_symbol
_atom_type_description
_atom_type_scat_dispersion_real
_atom_type_scat_dispersion_imag
_atom_type_scat_source
C C 0.0033 0.0016 'International Tables Vol C Tables 4.2.6.8 and 6.1.1.4'
H H 0.0000 0.0000 'International Tables Vol C Tables 4.2.6.8 and 6.1.1.4'
N N 0.0061 0.0033 'International Tables Vol C Tables 4.2.6.8 and 6.1.1.4'
O O 0.0106 0.0060 'International Tables Vol C Tables 4.2.6.8 and 6.1.1.4'

loop_
_geom_angle_atom_site_label_1
_geom_angle_atom_site_label_2
_geom_angle_atom_site_label_3
_geom_angle
C2 N1 C6 117.24(12)
C8 N7 C2 130.35(12)
C8 N7 H7 114.0(10)
C2 N7 H7 115.6(10)
C8 N9 C10 121.37(12)
C8 N9 H9 116.3(10)
C10 N9 H9 122.3(11)
N1 C2 N7 120.10(12)
N1 C2 C3 122.93(12)
N7 C2 C3 116.97(12)
C4 C3 C2 118.42(13)
C4 C3 H3 120.8
C2 C3 H3 120.8
C3 C4 C5 119.32(13)
C3 C4 H4 120.3
C5 C4 H4 120.3
C6 C5 C4 118.33(13)
C6 C5 H5 120.8
C4 C5 H5 120.8
N1 C6 C5 123.76(14)
N1 C6 H6 118.1
C5 C6 H6 118.1
O8 C8 N9 123.57(12)
O8 C8 N7 118.65(12)
N9 C8 N7 117.78(12)
N9 C10 C11 112.51(12)
N9 C10 H10A 109.1
C11 C10 H10A 109.1
N9 C10 H10B 109.1
C11 C10 H10B 109.1
H10A C10 H10B 107.8
C10 C11 H11A 109.5
C10 C11 H11B 109.5
H11A C11 H11B 109.5
C10 C11 H11C 109.5
H11A C11 H11C 109.5
H11B C11 H11C 109.5

loop_
_geom_bond_atom_site_label_1
_geom_bond_atom_site_label_2
_geom_bond_distance
O8 C8 1.2426(16)
N1 C2 1.3355(18)
N1 C6 1.3476(17)
N7 C8 1.3868(17)
N7 C2 1.3888(17)
N7 H7 0.895(13)
N9 C8 1.3375(18)
N9 C10 1.4535(17)
N9 H9 0.883(13)
C2 C3 1.4060(19)
C3 C4 1.3742(19)
C3 H3 0.9500
C4 C5 1.390(2)
C4 H4 0.9500
C5 C6 1.377(2)
C5 H5 0.9500
C6 H6 0.9500
C10 C11 1.520(2)
C10 H10A 0.9900
C10 H10B 0.9900
C11 H11A 0.9800
C11 H11B 0.9800
C11 H11C 0.9800

loop_
_geom_hbond_atom_site_label_D
_geom_hbond_atom_site_label_H
_geom_hbond_atom_site_label_A
_geom_hbond_distance_DH
_geom_hbond_distance_HA
_geom_hbond_distance_DA
_geom_hbond_angle_DHA
_geom_hbond_site_symmetry_A
N7 H7 O8 0.895(13) 1.984(14) 2.8736(16) 172.5(14) 3_556
N9 H9 N1 0.883(13) 1.990(15) 2.7110(16) 138.0(14) .

loop_
_geom_torsion_atom_site_label_1
_geom_torsion_atom_site_label_2
_geom_torsion_atom_site_label_3
_geom_torsion_atom_site_label_4
_geom_torsion
C6 N1 C2 N7 179.18(12)
C6 N1 C2 C3 -0.19(19)
C8 N7 C2 N1 0.6(2)
C8 N7 C2 C3 179.99(13)
N1 C2 C3 C4 0.4(2)
N7 C2 C3 C4 -178.95(12)
C2 C3 C4 C5 -0.4(2)
C3 C4 C5 C6 0.2(2)
C2 N1 C6 C5 -0.1(2)
C4 C5 C6 N1 0.0(2)
C10 N9 C8 O8 0.6(2)
C10 N9 C8 N7 -178.87(12)
C2 N7 C8 O8 179.67(13)
C2 N7 C8 N9 -0.8(2)
C8 N9 C10 C11 87.59(16)
